data_4113415
loop_
_publ_author_name
'Prasanta Ghosh'
'Eckhard Bill'
'Thomas Weyherm\"uller'
'Frank Neese'
'Karl Wieghardt'

_publ_section_title
;
 Noninnocence of the Ligand Glyoxal-bis(2-mercaptoanil). The Electronic
 Structures of [Fe(gma)]2, [Fe(gma)(py)].py, [Fe(gma)(CN)]1-/0,
 [Fe(gma)I], and [Fe(gma)(PR3)n] (n= 1, 2). Experimental and Theoretical
 Evidence for "Excited State" Coordination
;
_journal_name_full 'Journal of the American Chemical Society'
_journal_page_first 1293
_journal_page_last 1308
_journal_paper_doi 10.1021/ja021123h
_journal_volume 125
_journal_year 2003
_chemical_formula_sum 'C23 H31 Fe N2 P S2'
_chemical_formula_weight 486.44
_chemical_name_systematic
; 
 ? 
;
_space_group_IT_number 19
_symmetry_cell_setting orthorhombic
_symmetry_space_group_name_Hall 'P 2ac 2ab'
_symmetry_space_group_name_H-M 'P 21 21 21'
_atom_sites_solution_hydrogens geom
_atom_sites_solution_primary direct
_atom_sites_solution_secondary difmap
_audit_creation_method SHELXL
_cell_angle_alpha 90.00
_cell_angle_beta 90.00
_cell_angle_gamma 90.00
_cell_formula_units_Z 4
_cell_length_a 8.3100(4)
_cell_length_b 15.6828(8)
_cell_length_c 18.0724(12)
_cell_measurement_temperature 100(2)
_cell_volume 2355.3(2)
_computing_cell_refinement 'DENZO, Nonius Collect Software'
_computing_data_collection 'DENZO, Nonius Collect Software'
_computing_data_reduction 'DENZO, Nonius Collect Software'
_computing_structure_refinement 'SHELXL-93 (Sheldrick, 1993)'
_computing_structure_solution 'SHELXS-86 (Sheldrick, 1990)'
_diffrn_ambient_temperature 100(2)
_diffrn_measurement_device 'Nonius Kappa-CCD'
_diffrn_measurement_method '859 images at 0.9 deg in \w and 63 sec.'
_diffrn_radiation_monochromator graphite
_diffrn_radiation_source 'rotating anode'
_diffrn_radiation_type MoK\a
_diffrn_radiation_wavelength 0.71073
_diffrn_reflns_av_R_equivalents 0.0743
_diffrn_reflns_av_sigmaI/netI 0.0427
_diffrn_reflns_limit_h_max 11
_diffrn_reflns_limit_h_min -11
_diffrn_reflns_limit_k_max 22
_diffrn_reflns_limit_k_min -22
_diffrn_reflns_limit_l_max 25
_diffrn_reflns_limit_l_min -25
_diffrn_reflns_number 43848
_diffrn_reflns_theta_max 29.99
_diffrn_reflns_theta_min 2.99
_exptl_absorpt_coefficient_mu 0.898
_exptl_absorpt_correction_type 'Not Corrected'
_exptl_crystal_colour 'dark brown'
_exptl_crystal_density_diffrn 1.372
_exptl_crystal_description 'transparent block'
_exptl_crystal_F_000 1024
_exptl_crystal_size_max 0.38
_exptl_crystal_size_mid 0.10
_exptl_crystal_size_min 0.06
_refine_diff_density_max 0.588
_refine_diff_density_min -0.508
_refine_diff_density_rms 0.077
_refine_ls_abs_structure_details 'Flack H D (1983), Acta Cryst. A39, 876-881'
_refine_ls_abs_structure_Flack 0.00
_refine_ls_extinction_method none
_refine_ls_goodness_of_fit_all 1.215
_refine_ls_goodness_of_fit_obs 1.241
_refine_ls_matrix_type full
_refine_ls_number_parameters 269
_refine_ls_number_reflns 6850
_refine_ls_number_restraints 2
_refine_ls_restrained_S_all 1.247
_refine_ls_restrained_S_obs 1.241
_refine_ls_R_factor_all 0.0619
_refine_ls_R_factor_obs 0.0547
_refine_ls_shift/esd_max 0.001
_refine_ls_shift/esd_mean 0.000
_refine_ls_structure_factor_coef Fsqd
_refine_ls_weighting_details 'w=1/[\s^2^(Fo^2^)+(0.0138P)^2^+2.7735P] where P=(Fo^2^+2Fc^2^)/3'
_refine_ls_weighting_scheme calc
_refine_ls_wR_factor_all 0.1090
_refine_ls_wR_factor_obs 0.1041
_reflns_number_observed 6334
_reflns_number_total 6859
_reflns_observed_criterion >2sigma(I)
_cod_data_source_file ja021123h.cif
_cod_data_source_block 6
_cod_depositor_comments
;
The following automatic conversions were performed:

'_refine_ls_weighting_scheme' value 'calc
w=1/[\s^2^(Fo^2^)+(0.0138P)^2^+2.7735P] where P=(Fo^2^+2Fc^2^)/3' was
changed to 'calc'. New tag '_refine_ls_weighting_details' was
created. The value of the new tag was set to
'w=1/[\s^2^(Fo^2^)+(0.0138P)^2^+2.7735P] where P=(Fo^2^+2Fc^2^)/3'.

Automatic conversion script
Id: cif_fix_values 3143 2015-03-26 13:38:13Z robertas 
;
_cod_database_code 4113415

loop_
_symmetry_equiv_pos_as_xyz
'x, y, z'
'-x+1/2, -y, z+1/2'
'-x, y+1/2, -z+1/2'
'x+1/2, -y+1/2, -z'

loop_
_atom_site_aniso_label
_atom_site_aniso_U_11
_atom_site_aniso_U_22
_atom_site_aniso_U_33
_atom_site_aniso_U_23
_atom_site_aniso_U_13
_atom_site_aniso_U_12
Fe1 0.01126(15) 0.0360(3) 0.0273(2) -0.0096(2) -0.0028(2) 0.0020(2)
S1 0.0225(4) 0.0393(5) 0.0417(5) -0.0161(4) -0.0142(4) 0.0102(3)
S2 0.0145(3) 0.0428(5) 0.0448(5) -0.0121(4) -0.0034(4) -0.0031(3)
C1 0.0225(15) 0.037(2) 0.036(2) -0.017(2) 0.000(2) 0.0035(12)
C2 0.031(2) 0.043(2) 0.040(2) -0.013(2) 0.001(2) 0.008(2)
C3 0.044(2) 0.038(2) 0.055(3) -0.017(2) 0.004(2) 0.003(2)
C4 0.049(2) 0.047(2) 0.051(3) -0.030(2) 0.008(2) -0.006(2)
C5 0.032(2) 0.054(3) 0.031(2) -0.022(2) -0.001(2) -0.004(2)
C6 0.0188(15) 0.044(2) 0.033(2) -0.0173(15) 0.0038(14) 0.0005(14)
N7 0.0150(13) 0.043(2) 0.0230(13) -0.0126(12) -0.0021(11) -0.0010(11)
C8 0.0187(15) 0.054(2) 0.023(2) -0.0128(15) 0.0020(13) -0.0042(13)
C9 0.023(2) 0.054(2) 0.021(2) -0.0020(15) 0.0003(13) -0.0043(14)
N10 0.0146(13) 0.044(2) 0.0266(14) -0.0033(12) 0.0063(11) -0.0030(11)
C11 0.027(2) 0.043(2) 0.027(2) 0.0047(14) 0.0095(15) -0.0095(15)
C12 0.047(2) 0.055(3) 0.034(2) 0.012(2) 0.008(2) -0.013(2)
C13 0.086(4) 0.047(3) 0.048(3) 0.019(2) 0.008(3) -0.015(2)
C14 0.077(4) 0.044(2) 0.053(3) 0.009(2) 0.018(3) -0.025(2)
C15 0.037(2) 0.048(2) 0.043(2) -0.004(2) 0.016(2) -0.020(2)
C16 0.0222(15) 0.044(2) 0.030(2) 0.001(2) 0.0106(14) -0.0104(13)
P1 0.0217(3) 0.0249(4) 0.0179(3) 0.0016(3) 0.0002(3) 0.0028(3)
C21 0.097(3) 0.047(2) 0.0166(14) 0.005(2) -0.007(2) 0.032(3)
C22 0.115(5) 0.026(3) 0.033(3) -0.003(2) -0.025(3) -0.002(3)
C23 0.242(12) 0.031(3) 0.052(4) 0.007(3) -0.092(7) -0.005(7)
C21X 0.097(3) 0.047(2) 0.0166(14) 0.005(2) -0.007(2) 0.032(3)
C22X 0.115(5) 0.026(3) 0.033(3) -0.003(2) -0.025(3) -0.002(3)
C23X 0.242(12) 0.031(3) 0.052(4) 0.007(3) -0.092(7) -0.005(7)
C24 0.0193(13) 0.027(2) 0.036(2) 0.0020(13) 0.0032(13) -0.0001(11)
C25 0.032(2) 0.026(2) 0.040(2) 0.0036(14) 0.007(2) 0.0012(13)
C26 0.031(2) 0.029(2) 0.067(3) -0.002(2) 0.001(2) 0.0016(14)
C27 0.0189(13) 0.0220(14) 0.0203(14) -0.0011(11) 0.0022(11) -0.0008(10)
C28 0.0147(12) 0.0228(15) 0.029(2) -0.0017(12) 0.0020(11) -0.0004(10)
C29 0.037(2) 0.027(2) 0.027(2) -0.0008(13) -0.0020(13) 0.0074(13)

loop_
_atom_site_label
_atom_site_type_symbol
_atom_site_fract_x
_atom_site_fract_y
_atom_site_fract_z
_atom_site_U_iso_or_equiv
_atom_site_thermal_displace_type
_atom_site_occupancy
_atom_site_calc_flag
_atom_site_refinement_flags
_atom_site_disorder_group
Fe1 Fe 0.72693(4) 0.73956(3) 0.86443(2) 0.02484(11) Uani 1 d . .
S1 S 0.58977(10) 0.84263(6) 0.81100(6) 0.0345(2) Uani 1 d . .
S2 S 0.58652(10) 0.63173(6) 0.82126(6) 0.0340(2) Uani 1 d . .
C1 C 0.6640(4) 0.9291(2) 0.8635(2) 0.0316(8) Uani 1 d . .
C2 C 0.6250(5) 1.0132(3) 0.8489(2) 0.0381(9) Uani 1 d . .
H2 H 0.5535(5) 1.0266(3) 0.8095(2) 0.046 Uiso 1 calc R .
C3 C 0.6905(5) 1.0783(3) 0.8918(3) 0.0455(11) Uani 1 d . .
H3 H 0.6641(5) 1.1361(3) 0.8815(3) 0.055 Uiso 1 calc R .
C4 C 0.7937(6) 1.0592(3) 0.9493(3) 0.0490(11) Uani 1 d . .
H4 H 0.8377(6) 1.1039(3) 0.9785(3) 0.059 Uiso 1 calc R .
C5 C 0.8333(5) 0.9756(3) 0.9648(2) 0.0390(9) Uani 1 d . .
H5 H 0.9059(5) 0.9630(3) 1.0039(2) 0.047 Uiso 1 calc R .
C6 C 0.7666(4) 0.9092(2) 0.9227(2) 0.0320(8) Uani 1 d . .
N7 N 0.7964(3) 0.8219(2) 0.9327(2) 0.0271(6) Uani 1 d . .
C8 C 0.8790(4) 0.7894(2) 0.9914(2) 0.0317(8) Uani 1 d . .
H8 H 0.9297(4) 0.8245(2) 1.0274(2) 0.038 Uiso 1 calc R .
C9 C 0.8832(4) 0.7025(3) 0.9945(2) 0.0329(8) Uani 1 d . .
H9 H 0.9375(4) 0.6716(3) 1.0322(2) 0.040 Uiso 1 calc R .
N10 N 0.8018(3) 0.6644(2) 0.9380(2) 0.0283(6) Uani 1 d . .
C11 C 0.7791(5) 0.5758(2) 0.9320(2) 0.0321(8) Uani 1 d . .
C12 C 0.8520(6) 0.5145(3) 0.9766(2) 0.0454(10) Uani 1 d . .
H12 H 0.9244(6) 0.5310(3) 1.0147(2) 0.054 Uiso 1 calc R .
C13 C 0.8181(7) 0.4298(3) 0.9648(3) 0.0605(15) Uani 1 d . .
H13 H 0.8672(7) 0.3879(3) 0.9953(3) 0.073 Uiso 1 calc R .
C14 C 0.7141(7) 0.4044(3) 0.9095(3) 0.0579(13) Uani 1 d . .
H14 H 0.6918(7) 0.3455(3) 0.9026(3) 0.069 Uiso 1 calc R .
C15 C 0.6429(5) 0.4635(3) 0.8647(3) 0.0425(10) Uani 1 d . .
H15 H 0.5721(5) 0.4456(3) 0.8265(3) 0.051 Uiso 1 calc R .
C16 C 0.6739(4) 0.5504(2) 0.8748(2) 0.0319(8) Uani 1 d . .
P1 P 0.94836(9) 0.72474(5) 0.78701(4) 0.0215(2) Uani 1 d . .
C21 C 0.9051(6) 0.7559(3) 0.6921(2) 0.0534(12) Uani 0.656(5) d PD 1
H21A H 0.8870(6) 0.8183(3) 0.6922(2) 0.064 Uiso 0.656(5) calc PR 1
H21B H 1.0042(6) 0.7456(3) 0.6630(2) 0.064 Uiso 0.656(5) calc PR 1
C22 C 0.7748(10) 0.7183(4) 0.6521(3) 0.058(2) Uani 0.656(5) d PD 1
H22A H 0.6779(10) 0.7183(4) 0.6840(3) 0.069 Uiso 0.656(5) calc PR 1
H22B H 0.8021(10) 0.6582(4) 0.6410(3) 0.069 Uiso 0.656(5) calc PR 1
C23 C 0.7350(16) 0.7643(5) 0.5792(4) 0.108(4) Uani 0.656(5) d PD 1
H23A H 0.6450(16) 0.7353(5) 0.5548(4) 0.162 Uiso 0.656(5) calc PR 1
H23B H 0.8294(16) 0.7633(5) 0.5467(4) 0.162 Uiso 0.656(5) calc PR 1
H23C H 0.7051(16) 0.8235(5) 0.5897(4) 0.162 Uiso 0.656(5) calc PR 1
C21X C 0.9051(6) 0.7559(3) 0.6921(2) 0.0534(12) Uani 0.344(5) d P 2
H21C H 0.7959(15) 0.7342(8) 0.6810(5) 0.064 Uiso 0.344(5) calc PR 2
H21D H 0.8972(15) 0.8189(8) 0.6922(5) 0.064 Uiso 0.344(5) calc PR 2
C22X C 1.0029(15) 0.7340(8) 0.6299(5) 0.058(2) Uani 0.344(5) d PD 2
H22C H 1.0267(15) 0.6722(8) 0.6311(5) 0.069 Uiso 0.344(5) calc PR 2
H22D H 1.1062(15) 0.7652(8) 0.6328(5) 0.069 Uiso 0.344(5) calc PR 2
C23X C 0.9175(31) 0.7563(9) 0.5563(8) 0.108(4) Uani 0.344(5) d PD 2
H23D H 0.9870(31) 0.7407(9) 0.5146(8) 0.162 Uiso 0.344(5) calc PR 2
H23E H 0.8954(31) 0.8177(9) 0.5547(8) 0.162 Uiso 0.344(5) calc PR 2
H23F H 0.8160(31) 0.7247(9) 0.5530(8) 0.162 Uiso 0.344(5) calc PR 2
C24 C 1.1159(4) 0.7928(2) 0.8148(2) 0.0275(7) Uani 1 d . .
H24A H 1.1365(4) 0.7847(2) 0.8683(2) 0.033 Uiso 1 calc R .
H24B H 1.2138(4) 0.7749(2) 0.7876(2) 0.033 Uiso 1 calc R .
C25 C 1.0849(4) 0.8875(2) 0.7999(2) 0.0325(8) Uani 1 d . .
H25A H 1.1125(4) 0.9006(2) 0.7478(2) 0.039 Uiso 1 calc R .
H25B H 0.9691(4) 0.8997(2) 0.8070(2) 0.039 Uiso 1 calc R .
C26 C 1.1830(5) 0.9446(2) 0.8508(3) 0.0424(10) Uani 1 d . .
H26A H 1.1598(5) 1.0045(2) 0.8396(3) 0.064 Uiso 1 calc R .
H26B H 1.2979(5) 0.9334(2) 0.8433(3) 0.064 Uiso 1 calc R .
H26C H 1.1545(5) 0.9326(2) 0.9024(3) 0.064 Uiso 1 calc R .
C27 C 1.0280(3) 0.6164(2) 0.7820(2) 0.0204(6) Uani 1 d . .
H27A H 0.9366(3) 0.5759(2) 0.7825(2) 0.024 Uiso 1 calc R .
H27B H 1.0847(3) 0.6095(2) 0.7342(2) 0.024 Uiso 1 calc R .
C28 C 1.1439(3) 0.5925(2) 0.8447(2) 0.0221(6) Uani 1 d . .
H28A H 1.2451(3) 0.6252(2) 0.8392(2) 0.027 Uiso 1 calc R .
H28B H 1.0952(3) 0.6078(2) 0.8929(2) 0.027 Uiso 1 calc R .
C29 C 1.1812(4) 0.4973(2) 0.8435(2) 0.0301(7) Uani 1 d . .
H29A H 1.2553(4) 0.4835(2) 0.8840(2) 0.045 Uiso 1 calc R .
H29B H 1.2309(4) 0.4823(2) 0.7961(2) 0.045 Uiso 1 calc R .
H29C H 1.0812(4) 0.4650(2) 0.8498(2) 0.045 Uiso 1 calc R .

loop_
_atom_type_symbol
_atom_type_description
_atom_type_scat_dispersion_real
_atom_type_scat_dispersion_imag
_atom_type_scat_source
C C 0.0033 0.0016 'International Tables Vol C Tables 4.2.6.8 and 6.1.1.4'
H H 0.0000 0.0000 'International Tables Vol C Tables 4.2.6.8 and 6.1.1.4'
N N 0.0061 0.0033 'International Tables Vol C Tables 4.2.6.8 and 6.1.1.4'
P P 0.1023 0.0942 'International Tables Vol C Tables 4.2.6.8 and 6.1.1.4'
S S 0.1246 0.1234 'International Tables Vol C Tables 4.2.6.8 and 6.1.1.4'
Fe Fe 0.3463 0.8444 'International Tables Vol C Tables 4.2.6.8 and 6.1.1.4'

loop_
_geom_angle_atom_site_label_1
_geom_angle_atom_site_label_2
_geom_angle_atom_site_label_3
_geom_angle
N7 Fe1 N10 82.22(12)
N7 Fe1 S2 157.81(10)
N10 Fe1 S2 86.82(10)
N7 Fe1 S1 86.70(10)
N10 Fe1 S1 160.18(9)
S2 Fe1 S1 97.73(4)
N7 Fe1 P1 102.78(9)
N10 Fe1 P1 95.80(9)
S2 Fe1 P1 97.45(4)
S1 Fe1 P1 102.67(4)
C1 S1 Fe1 98.47(13)
C16 S2 Fe1 98.25(13)
C2 C1 C6 120.0(3)
C2 C1 S1 123.2(3)
C6 C1 S1 116.8(3)
C1 C2 C3 120.1(4)
C4 C3 C2 120.1(4)
C5 C4 C3 120.5(4)
C4 C5 C6 120.0(4)
N7 C6 C1 115.0(3)
N7 C6 C5 125.8(4)
C1 C6 C5 119.2(4)
C8 N7 C6 123.6(3)
C8 N7 Fe1 114.2(2)
C6 N7 Fe1 122.2(2)
N7 C8 C9 114.7(3)
N10 C9 C8 113.3(4)
C9 N10 C11 123.9(3)
C9 N10 Fe1 114.7(3)
C11 N10 Fe1 121.3(2)
C12 C11 N10 125.4(4)
C12 C11 C16 119.9(4)
N10 C11 C16 114.7(3)
C13 C12 C11 119.2(5)
C12 C13 C14 121.3(5)
C15 C14 C13 120.3(4)
C14 C15 C16 120.3(4)
C15 C16 C11 119.0(4)
C15 C16 S2 124.0(3)
C11 C16 S2 117.0(3)
C21X P1 C24 104.6(2)
C21 P1 C24 104.6(2)
C21X P1 C27 106.0(2)
C21 P1 C27 106.0(2)
C24 P1 C27 106.32(14)
C21X P1 Fe1 112.62(15)
C21 P1 Fe1 112.62(15)
C24 P1 Fe1 112.35(11)
C27 P1 Fe1 114.20(10)
C22 C21 P1 121.0(4)
C21 C22 C23 113.7(6)
C22X C21X P1 124.4(5)
C21X C22X C23X 111.2(12)
C25 C24 P1 113.0(2)
C26 C25 C24 112.0(3)
C28 C27 P1 114.8(2)
C29 C28 C27 110.9(3)

loop_
_geom_bond_atom_site_label_1
_geom_bond_atom_site_label_2
_geom_bond_distance
Fe1 N7 1.876(3)
Fe1 N10 1.883(3)
Fe1 S2 2.1978(10)
Fe1 S1 2.2009(10)
Fe1 P1 2.3233(8)
S1 C1 1.767(4)
S2 C16 1.758(4)
C1 C2 1.384(5)
C1 C6 1.403(5)
C2 C3 1.393(6)
C3 C4 1.381(7)
C4 C5 1.380(6)
C5 C6 1.404(5)
C6 N7 1.403(5)
N7 C8 1.363(5)
C8 C9 1.364(5)
C9 N10 1.362(4)
N10 C11 1.406(5)
C11 C12 1.393(6)
C11 C16 1.412(5)
C12 C13 1.375(7)
C13 C14 1.380(7)
C14 C15 1.366(7)
C15 C16 1.399(5)
P1 C21X 1.819(3)
P1 C21 1.819(3)
P1 C24 1.825(3)
P1 C27 1.825(3)
C21 C22 1.429(7)
C22 C23 1.538(7)
C21X C22X 1.429(9)
C22X C23X 1.547(10)
C24 C25 1.531(4)
C25 C26 1.520(5)
C27 C28 1.533(4)
C28 C29 1.525(4)
